data_8105706
loop_
_publ_author_name
'Angevine, Devin J.'
'Benedict, Jason B.'

_publ_section_title
;
 The co-crystal structure of 4-hydroxy-3-methoxybenzoic acid --
 4,4&#x2032;-bipyridine, C8H8O4&#x00B7;C10H8N2
;
_journal_issue 3
_journal_name_full 'Zeitschrift f\"ur Kristallographie - New Crystal Structures'
_journal_page_first 397
_journal_page_last 398
_journal_paper_doi 10.1515/ncrs-2022-0088
_journal_volume 237
_journal_year 2022
_chemical_formula_moiety 'C8 H8 O4, C10 H8 N2'
_chemical_formula_sum 'C18 H16 N2 O4'
_chemical_formula_weight 324.33
_chemical_name_systematic '4-Hydroxy-3-Methoxybenzoic Acid 4,4'-Bipyridine'
_space_group_crystal_system monoclinic
_space_group_IT_number 14
_space_group_name_Hall '-P 2ybc'
_space_group_name_H-M_alt 'P 1 21/c 1'
_atom_sites_solution_hydrogens mixed
_atom_sites_solution_primary dual
_cell_angle_alpha 90
_cell_angle_beta 116.124(7)
_cell_angle_gamma 90
_cell_formula_units_Z 4
_cell_length_a 13.427(4)
_cell_length_b 10.069(3)
_cell_length_c 12.751(4)
_cell_measurement_reflns_used 5225
_cell_measurement_temperature 90.0
_cell_measurement_theta_max 28.82
_cell_measurement_theta_min 2.64
_cell_volume 1547.8(8)
_computing_cell_refinement 'SAINT V8.40B (?, 2016)'
_computing_data_reduction 'SAINT V8.40B (?, 2016)'
_computing_molecular_graphics 'Olex2 1.3 (Dolomanov et al., 2009)'
_computing_publication_material 'Olex2 1.3 (Dolomanov et al., 2009)'
_computing_structure_refinement 'XL  (Sheldrick, 2008)'
_computing_structure_solution 'SHELXT 2018/2 (Sheldrick, 2018)'
_diffrn_ambient_temperature 90.0
_diffrn_measured_fraction_theta_full 1.000
_diffrn_measured_fraction_theta_max 0.997
_diffrn_measurement_device_type 'Bruker APEX-II CCD'
_diffrn_measurement_method '\f and \w scans'
_diffrn_radiation_type MoK\a
_diffrn_radiation_wavelength 0.71073
_diffrn_reflns_av_R_equivalents 0.0595
_diffrn_reflns_av_unetI/netI 0.0401
_diffrn_reflns_Laue_measured_fraction_full 1.000
_diffrn_reflns_Laue_measured_fraction_max 0.997
_diffrn_reflns_limit_h_max 18
_diffrn_reflns_limit_h_min -18
_diffrn_reflns_limit_k_max 13
_diffrn_reflns_limit_k_min -13
_diffrn_reflns_limit_l_max 17
_diffrn_reflns_limit_l_min -17
_diffrn_reflns_number 24407
_diffrn_reflns_point_group_measured_fraction_full 1.000
_diffrn_reflns_point_group_measured_fraction_max 0.997
_diffrn_reflns_theta_full 26.000
_diffrn_reflns_theta_max 28.985
_diffrn_reflns_theta_min 1.689
_diffrn_source_current 24.0
_diffrn_source_power 1.2
_diffrn_source_voltage 50.0
_diffrn_standards_number 0
_exptl_absorpt_coefficient_mu 0.100
_exptl_absorpt_correction_T_max 0.7458
_exptl_absorpt_correction_T_min 0.6123
_exptl_absorpt_correction_type multi-scan
_exptl_absorpt_process_details
;
SADABS-2016/2 (Bruker,2016/2) was used for absorption correction.
wR2(int) was 0.1360 before and 0.0650 after correction.
The Ratio of minimum to maximum transmission is 0.8210.
The \l/2 correction factor is Not present.
;
_exptl_crystal_colour 'clear colourless'
_exptl_crystal_colour_lustre clear
_exptl_crystal_colour_modifier .
_exptl_crystal_colour_primary colourless
_exptl_crystal_density_diffrn 1.392
_exptl_crystal_description plate
_exptl_crystal_F_000 680
_exptl_crystal_preparation 'slow evaporation from methanol'
_exptl_crystal_size_max 0.35
_exptl_crystal_size_mid 0.12
_exptl_crystal_size_min 0.02
_refine_diff_density_max 0.253
_refine_diff_density_min -0.270
_refine_diff_density_rms 0.058
_refine_ls_extinction_coef .
_refine_ls_extinction_method none
_refine_ls_goodness_of_fit_ref 1.038
_refine_ls_hydrogen_treatment mixed
_refine_ls_matrix_type full
_refine_ls_number_parameters 226
_refine_ls_number_reflns 4098
_refine_ls_number_restraints 0
_refine_ls_restrained_S_all 1.038
_refine_ls_R_factor_all 0.0572
_refine_ls_R_factor_gt 0.0426
_refine_ls_shift/su_max 0.000
_refine_ls_shift/su_mean 0.000
_refine_ls_structure_factor_coef Fsqd
_refine_ls_weighting_details 'w=1/[\s^2^(Fo^2^)+(0.0564P)^2^+0.4299P] where P=(Fo^2^+2Fc^2^)/3'
_refine_ls_weighting_scheme calc
_refine_ls_wR_factor_gt 0.1068
_refine_ls_wR_factor_ref 0.1152
_reflns_Friedel_coverage 0.000
_reflns_Friedel_fraction_full .
_reflns_Friedel_fraction_max .
_reflns_number_gt 3215
_reflns_number_total 4098
_reflns_threshold_expression 'I > 2\s(I)'
_cod_data_source_file suppl_j_ncrs-2022-0088_suppl.cif
_cod_data_source_block p-vanillic_acid+4,4-bipy
_cod_database_code 8105706
_shelx_space_group_comment
;
The symmetry employed for this shelxl refinement is uniquely defined
by the following loop, which should always be used as a source of
symmetry information in preference to the above space-group names.
They are only intended as comments.
;
_shelx_estimated_absorpt_t_max 0.998
_shelx_estimated_absorpt_t_min 0.966
_olex2_refinement_description
;
1. Fixed Uiso
 At 1.2 times of:
  All C(H) groups
 At 1.5 times of:
  All C(H,H,H) groups
2.a Aromatic/amide H refined with riding coordinates:
 C3(H3), C8(H8), C7(H7), C15(H15), C16(H16), C12(H12), C13(H13), C9(H9),
 C18(H18), C10(H10), C17(H17)
2.b Idealised Me refined as rotating group:
 C5(H5A,H5B,H5C)
;
_olex2_submission_special_instructions 'No special instructions were received'

loop_
_space_group_symop_operation_xyz
'x, y, z'
'-x, y+1/2, -z+1/2'
'-x, -y, -z'
'x, -y-1/2, z-1/2'

loop_
_atom_site_label
_atom_site_type_symbol
_atom_site_fract_x
_atom_site_fract_y
_atom_site_fract_z
_atom_site_U_iso_or_equiv
_atom_site_adp_type
_atom_site_occupancy
_atom_site_site_symmetry_order
_atom_site_calc_flag
_atom_site_refinement_flags_posn
_atom_site_refinement_flags_adp
_atom_site_refinement_flags_occupancy
_atom_site_disorder_assembly
_atom_site_disorder_group
C1 C 1.09607(10) 0.45834(13) 0.80850(11) 0.0167(3) Uani 1 1 d . . . . .
C2 C 0.99142(10) 0.46545(12) 0.82183(11) 0.0154(2) Uani 1 1 d . . . . .
C3 C 0.97455(10) 0.37150(12) 0.89381(11) 0.0159(2) Uani 1 1 d . . . . .
H3 H 1.029132 0.305530 0.932321 0.019 Uiso 1 1 calc R U . . .
C4 C 0.87823(10) 0.37483(12) 0.90882(11) 0.0153(2) Uani 1 1 d . . . . .
C5 C 0.92922(11) 0.18543(13) 1.03420(12) 0.0205(3) Uani 1 1 d . . . . .
H5A H 0.946260 0.136130 0.977827 0.031 Uiso 1 1 calc R U . . .
H5B H 0.897505 0.124807 1.071614 0.031 Uiso 1 1 calc R U . . .
H5C H 0.997416 0.224875 1.093751 0.031 Uiso 1 1 calc R U . . .
C6 C 0.79791(10) 0.47377(12) 0.85243(11) 0.0158(2) Uani 1 1 d . . . . .
C7 C 0.81397(11) 0.56382(12) 0.77869(11) 0.0176(3) Uani 1 1 d . . . . .
H7 H 0.758598 0.628350 0.738390 0.021 Uiso 1 1 calc R U . . .
C8 C 0.91054(11) 0.56047(12) 0.76321(11) 0.0169(3) Uani 1 1 d . . . . .
H8 H 0.921056 0.622671 0.712961 0.020 Uiso 1 1 calc R U . . .
C9 C 0.66153(11) 0.25859(13) 0.57113(12) 0.0201(3) Uani 1 1 d . . . . .
H9 H 0.738985 0.275912 0.608242 0.024 Uiso 1 1 calc R U . . .
C10 C 0.59381(10) 0.32881(13) 0.60809(11) 0.0182(3) Uani 1 1 d . . . . .
H10 H 0.624593 0.393448 0.668170 0.022 Uiso 1 1 calc R U . . .
C11 C 0.47967(10) 0.30336(12) 0.55590(11) 0.0155(2) Uani 1 1 d . . . . .
C12 C 0.43914(11) 0.20780(13) 0.46776(12) 0.0193(3) Uani 1 1 d . . . . .
H12 H 0.362390 0.186513 0.430581 0.023 Uiso 1 1 calc R U . . .
C13 C 0.51320(11) 0.14449(13) 0.43552(12) 0.0208(3) Uani 1 1 d . . . . .
H13 H 0.484632 0.080936 0.374279 0.025 Uiso 1 1 calc R U . . .
C14 C 0.40541(10) 0.37396(12) 0.59617(11) 0.0157(2) Uani 1 1 d . . . . .
C15 C 0.42670(11) 0.50417(13) 0.63812(11) 0.0180(3) Uani 1 1 d . . . . .
H15 H 0.488739 0.551079 0.639722 0.022 Uiso 1 1 calc R U . . .
C16 C 0.35639(11) 0.56438(13) 0.67743(12) 0.0193(3) Uani 1 1 d . . . . .
H16 H 0.371066 0.653584 0.704153 0.023 Uiso 1 1 calc R U . . .
C17 C 0.24845(11) 0.37797(14) 0.63836(13) 0.0224(3) Uani 1 1 d . . . . .
H17 H 0.186313 0.333192 0.638701 0.027 Uiso 1 1 calc R U . . .
C18 C 0.31262(11) 0.31054(13) 0.59541(13) 0.0213(3) Uani 1 1 d . . . . .
H18 H 0.293845 0.222744 0.565984 0.026 Uiso 1 1 calc R U . . .
N1 N 0.62331(9) 0.16781(11) 0.48594(10) 0.0201(2) Uani 1 1 d . . . . .
N2 N 0.26870(9) 0.50268(11) 0.67950(10) 0.0198(2) Uani 1 1 d . . . . .
O1 O 1.10629(8) 0.55635(9) 0.74365(9) 0.0222(2) Uani 1 1 d . . . . .
H1 H 1.172(2) 0.541(2) 0.730(2) 0.061(7) Uiso 1 1 d . . . . .
O2 O 1.16489(8) 0.37046(10) 0.85106(9) 0.0224(2) Uani 1 1 d . . . . .
O3 O 0.85112(7) 0.28829(9) 0.97499(8) 0.0195(2) Uani 1 1 d . . . . .
O4 O 0.70308(7) 0.48247(9) 0.86544(8) 0.0189(2) Uani 1 1 d . . . . .
H4 H 0.6996(18) 0.421(2) 0.917(2) 0.053(6) Uiso 1 1 d . . . . .

loop_
_atom_site_aniso_label
_atom_site_aniso_U_11
_atom_site_aniso_U_22
_atom_site_aniso_U_33
_atom_site_aniso_U_23
_atom_site_aniso_U_13
_atom_site_aniso_U_12
O4 0.0130(4) 0.0234(5) 0.0231(5) 0.0029(4) 0.0103(4) 0.0011(3)
O1 0.0202(5) 0.0228(5) 0.0304(5) 0.0054(4) 0.0175(4) 0.0026(4)
O3 0.0147(4) 0.0216(5) 0.0235(5) 0.0064(4) 0.0098(4) 0.0012(3)
O2 0.0163(5) 0.0254(5) 0.0269(5) 0.0045(4) 0.0110(4) 0.0039(4)
N2 0.0168(5) 0.0224(5) 0.0234(6) 0.0031(4) 0.0119(5) 0.0024(4)
N1 0.0175(5) 0.0224(6) 0.0241(6) -0.0003(4) 0.0124(5) 0.0011(4)
C6 0.0108(6) 0.0192(6) 0.0172(6) -0.0031(5) 0.0059(5) -0.0020(4)
C2 0.0132(6) 0.0171(6) 0.0164(6) -0.0031(5) 0.0068(5) -0.0019(4)
C14 0.0121(6) 0.0206(6) 0.0152(6) 0.0017(5) 0.0067(5) 0.0014(4)
C3 0.0128(6) 0.0169(6) 0.0166(6) -0.0013(4) 0.0052(5) -0.0003(4)
C11 0.0132(6) 0.0181(6) 0.0172(6) 0.0017(5) 0.0084(5) 0.0002(4)
C4 0.0142(6) 0.0163(6) 0.0149(6) -0.0014(4) 0.0060(5) -0.0031(4)
C8 0.0160(6) 0.0186(6) 0.0180(6) -0.0002(5) 0.0090(5) -0.0011(5)
C7 0.0151(6) 0.0183(6) 0.0193(6) 0.0001(5) 0.0075(5) 0.0012(5)
C15 0.0163(6) 0.0203(6) 0.0196(6) 0.0005(5) 0.0100(5) -0.0014(5)
C1 0.0153(6) 0.0185(6) 0.0169(6) -0.0022(5) 0.0076(5) -0.0015(5)
C16 0.0204(7) 0.0190(6) 0.0219(6) 0.0008(5) 0.0123(5) 0.0003(5)
C12 0.0145(6) 0.0219(6) 0.0220(6) -0.0019(5) 0.0085(5) -0.0017(5)
C13 0.0184(7) 0.0225(6) 0.0231(6) -0.0039(5) 0.0106(5) -0.0020(5)
C9 0.0140(6) 0.0258(7) 0.0210(6) 0.0000(5) 0.0081(5) -0.0005(5)
C18 0.0178(6) 0.0201(6) 0.0288(7) -0.0022(5) 0.0129(5) -0.0030(5)
C5 0.0181(6) 0.0212(6) 0.0214(6) 0.0047(5) 0.0079(5) 0.0015(5)
C10 0.0139(6) 0.0227(6) 0.0183(6) -0.0016(5) 0.0073(5) -0.0009(5)
C17 0.0168(6) 0.0245(7) 0.0303(7) -0.0011(5) 0.0144(6) -0.0019(5)

loop_
_atom_type_symbol
_atom_type_description
_atom_type_scat_dispersion_real
_atom_type_scat_dispersion_imag
_atom_type_scat_source
C C 0.0033 0.0016 'International Tables Vol C Tables 4.2.6.8 and 6.1.1.4'
H H 0.0000 0.0000 'International Tables Vol C Tables 4.2.6.8 and 6.1.1.4'
N N 0.0061 0.0033 'International Tables Vol C Tables 4.2.6.8 and 6.1.1.4'
O O 0.0106 0.0060 'International Tables Vol C Tables 4.2.6.8 and 6.1.1.4'

loop_
_geom_angle_atom_site_label_1
_geom_angle_atom_site_label_2
_geom_angle_atom_site_label_3
_geom_angle
_geom_angle_site_symmetry_1
_geom_angle_site_symmetry_3
C6 O4 H4 112.9(14) . .
C1 O1 H1 109.7(13) . .
C4 O3 C5 117.01(10) . .
C17 N2 C16 117.01(11) . .
C9 N1 C13 117.04(11) . .
O4 C6 C4 122.08(11) . .
O4 C6 C7 118.29(11) . .
C7 C6 C4 119.62(11) . .
C3 C2 C1 118.29(11) . .
C8 C2 C3 120.11(11) . .
C8 C2 C1 121.58(11) . .
C15 C14 C11 121.69(11) . .
C18 C14 C11 120.70(12) . .
C18 C14 C15 117.60(12) . .
C2 C3 H3 119.9 . .
C4 C3 C2 120.12(11) . .
C4 C3 H3 119.9 . .
C12 C11 C14 121.64(11) . .
C12 C11 C10 117.79(11) . .
C10 C11 C14 120.55(12) . .
O3 C4 C6 114.37(11) . .
O3 C4 C3 125.87(11) . .
C3 C4 C6 119.76(11) . .
C2 C8 H8 120.2 . .
C2 C8 C7 119.63(12) . .
C7 C8 H8 120.2 . .
C6 C7 C8 120.70(12) . .
C6 C7 H7 119.6 . .
C8 C7 H7 119.6 . .
C14 C15 H15 120.3 . .
C16 C15 C14 119.42(12) . .
C16 C15 H15 120.3 . .
O1 C1 C2 113.28(11) . .
O2 C1 O1 123.23(12) . .
O2 C1 C2 123.48(12) . .
N2 C16 C15 123.17(12) . .
N2 C16 H16 118.4 . .
C15 C16 H16 118.4 . .
C11 C12 H12 120.7 . .
C13 C12 C11 118.65(12) . .
C13 C12 H12 120.7 . .
N1 C13 C12 123.87(13) . .
N1 C13 H13 118.1 . .
C12 C13 H13 118.1 . .
N1 C9 H9 118.3 . .
N1 C9 C10 123.34(12) . .
C10 C9 H9 118.3 . .
C14 C18 H18 120.6 . .
C17 C18 C14 118.79(13) . .
C17 C18 H18 120.6 . .
O3 C5 H5A 109.5 . .
O3 C5 H5B 109.5 . .
O3 C5 H5C 109.5 . .
H5A C5 H5B 109.5 . .
H5A C5 H5C 109.5 . .
H5B C5 H5C 109.5 . .
C11 C10 H10 120.4 . .
C9 C10 C11 119.29(12) . .
C9 C10 H10 120.4 . .
N2 C17 C18 123.98(12) . .
N2 C17 H17 118.0 . .
C18 C17 H17 118.0 . .

loop_
_geom_bond_atom_site_label_1
_geom_bond_atom_site_label_2
_geom_bond_distance
_geom_bond_site_symmetry_2
O4 C6 1.3575(15) .
O4 H4 0.92(2) .
O1 C1 1.3329(16) .
O1 H1 0.99(2) .
O3 C4 1.3690(15) .
O3 C5 1.4301(16) .
O2 C1 1.2205(16) .
N2 C16 1.3418(17) .
N2 C17 1.3418(18) .
N1 C13 1.3480(18) .
N1 C9 1.3372(18) .
C6 C4 1.4105(18) .
C6 C7 1.3896(18) .
C2 C3 1.4042(17) .
C2 C8 1.3922(18) .
C2 C1 1.4896(17) .
C14 C11 1.4879(17) .
C14 C15 1.3972(18) .
C14 C18 1.3963(18) .
C3 H3 0.9500 .
C3 C4 1.3886(18) .
C11 C12 1.3952(18) .
C11 C10 1.3997(18) .
C8 H8 0.9500 .
C8 C7 1.3954(18) .
C7 H7 0.9500 .
C15 H15 0.9500 .
C15 C16 1.3880(18) .
C16 H16 0.9500 .
C12 H12 0.9500 .
C12 C13 1.3871(18) .
C13 H13 0.9500 .
C9 H9 0.9500 .
C9 C10 1.3879(18) .
C18 H18 0.9500 .
C18 C17 1.3853(19) .
C5 H5A 0.9800 .
C5 H5B 0.9800 .
C5 H5C 0.9800 .
C10 H10 0.9500 .
C17 H17 0.9500 .

loop_
_geom_hbond_atom_site_label_D
_geom_hbond_atom_site_label_H
_geom_hbond_atom_site_label_A
_geom_hbond_distance_DH
_geom_hbond_distance_HA
_geom_hbond_distance_DA
_geom_hbond_angle_DHA
_geom_hbond_site_symmetry_A
_geom_hbond_publ_flag
C12 H12 O2 0.95 2.45 3.4015(19) 175.2 4_465 yes
C18 H18 O4 0.95 2.57 3.3613(19) 141.3 2_646 yes
C10 H10 O4 0.95 2.43 3.3279(18) 157.5 . yes
O4 H4 N1 0.92(2) 1.85(2) 2.6920(15) 152(2) 4_566 yes
O1 H1 N2 0.99(2) 1.73(2) 2.6995(15) 169(2) 1_655 yes

loop_
_geom_torsion_atom_site_label_1
_geom_torsion_atom_site_label_2
_geom_torsion_atom_site_label_3
_geom_torsion_atom_site_label_4
_geom_torsion
_geom_torsion_site_symmetry_1
_geom_torsion_site_symmetry_2
_geom_torsion_site_symmetry_3
_geom_torsion_site_symmetry_4
O4 C6 C4 O3 1.18(17) . . . .
O4 C6 C4 C3 -179.11(11) . . . .
O4 C6 C7 C8 179.20(11) . . . .
N1 C9 C10 C11 1.0(2) . . . .
C2 C3 C4 O3 179.04(11) . . . .
C2 C3 C4 C6 -0.64(18) . . . .
C2 C8 C7 C6 0.33(19) . . . .
C14 C11 C12 C13 -179.14(12) . . . .
C14 C11 C10 C9 178.08(12) . . . .
C14 C15 C16 N2 1.3(2) . . . .
C14 C18 C17 N2 1.1(2) . . . .
C3 C2 C8 C7 1.58(19) . . . .
C3 C2 C1 O1 -176.50(11) . . . .
C3 C2 C1 O2 4.61(19) . . . .
C11 C14 C15 C16 -178.36(12) . . . .
C11 C14 C18 C17 177.24(12) . . . .
C11 C12 C13 N1 1.3(2) . . . .
C4 C6 C7 C8 -2.37(19) . . . .
C8 C2 C3 C4 -1.41(18) . . . .
C8 C2 C1 O1 4.78(17) . . . .
C8 C2 C1 O2 -174.11(12) . . . .
C7 C6 C4 O3 -177.19(11) . . . .
C7 C6 C4 C3 2.52(18) . . . .
C15 C14 C11 C12 -149.09(13) . . . .
C15 C14 C11 C10 32.61(18) . . . .
C15 C14 C18 C17 -1.5(2) . . . .
C1 C2 C3 C4 179.85(11) . . . .
C1 C2 C8 C7 -179.72(11) . . . .
C16 N2 C17 C18 0.5(2) . . . .
C12 C11 C10 C9 -0.29(19) . . . .
C13 N1 C9 C10 -0.5(2) . . . .
C9 N1 C13 C12 -0.7(2) . . . .
C18 C14 C11 C12 32.24(19) . . . .
C18 C14 C11 C10 -146.06(13) . . . .
C18 C14 C15 C16 0.35(19) . . . .
C5 O3 C4 C6 179.87(11) . . . .
C5 O3 C4 C3 0.17(18) . . . .
C10 C11 C12 C13 -0.79(19) . . . .
C17 N2 C16 C15 -1.7(2) . . . .
